data_1574450
loop_
_publ_author_name
'Metherall, Jessica P.'
'Corner, Philip A.'
'McCabe, James F.'
'Probert, Michael R.'
'Hall, Michael J.'

_publ_section_title
;
 High-throughput encapsulated nanodroplet screening for accelerated
 co-crystal discovery
;
_journal_issue 22
_journal_name_full 'Chemical Science'
_journal_page_first 9843
_journal_page_last 9853
_journal_paper_doi 10.1039/D4SC07556K
_journal_volume 16
_journal_year 2025
_chemical_formula_moiety 'C7 H6 O4, C6 H6 N2 O, C H4 O'
_chemical_formula_sum 'C14 H16 N2 O6'
_chemical_formula_weight 308.29
_chemical_name_systematic 'nicotinamide_2,4-dihydroxybenzoic acid_MeOH'
_space_group_crystal_system triclinic
_space_group_IT_number 2
_space_group_name_Hall '-P 1'
_space_group_name_H-M_alt 'P -1'
_atom_sites_solution_hydrogens mixed
_atom_sites_solution_primary dual
_audit_block_doi 10.5517/ccdc.csd.cc2kmbj2
_audit_creation_date 2024-07-16
_audit_creation_method
;
Olex2 1.5
(compiled 2024.02.16 svn.r378c4104 for OlexSys, GUI svn.r6928)
;
_audit_update_record
;
2024-07-18 deposited with the CCDC.	2025-04-22 downloaded from the CCDC.
;
_cell_angle_alpha 77.229(2)
_cell_angle_beta 80.117(2)
_cell_angle_gamma 65.746(3)
_cell_formula_units_Z 2
_cell_length_a 7.2390(2)
_cell_length_b 7.5083(2)
_cell_length_c 15.0443(4)
_cell_measurement_reflns_used 8009
_cell_measurement_temperature 149.99(10)
_cell_measurement_theta_max 76.3250
_cell_measurement_theta_min 3.0000
_cell_volume 724.07(4)
_computing_cell_refinement 'CrysAlisPro 1.171.42.90a (Rigaku OD, 2023)'
_computing_data_collection 'CrysAlisPro 1.171.42.90a (Rigaku OD, 2023)'
_computing_data_reduction 'CrysAlisPro 1.171.42.90a (Rigaku OD, 2023)'
_computing_molecular_graphics 'Olex2 1.5 (Dolomanov et al., 2009)'
_computing_publication_material 'Olex2 1.5 (Dolomanov et al., 2009)'
_computing_structure_refinement 'SHELXL 2018/3 (Sheldrick, 2015)'
_computing_structure_solution 'SHELXT 2018/2 (Sheldrick, 2018)'
_diffrn_ambient_environment N~2~
_diffrn_ambient_temperature 149.99(10)
_diffrn_detector 'Hybrid Pixel Array Detector'
_diffrn_detector_area_resol_mean 10.0000
_diffrn_detector_type 'HyPix-Arc 100'
_diffrn_measured_fraction_theta_full 0.993
_diffrn_measured_fraction_theta_max 0.939
_diffrn_measurement_details
;
List of Runs (angles in degrees, time in seconds):

  # Type    Start    End  Width  t~exp~   \w     \q     \k     \f   Frames
#--------------------------------------------------------------------------
  1  \w     52.00  77.00   0.50    0.13    --   44.69-140.00-113.00   50
  2  \w     77.00 102.00   0.50    0.13    --  100.88-140.00-113.00   50
  3  \w     53.00  78.00   0.50    0.13    --  109.87-140.00-113.00   50
  4  \w     68.00  93.00   0.50    0.13    --  109.87 -95.00-150.00   50
  5  \w     35.00  97.00   0.50    0.13    --  109.87-125.00 -30.00  124
  6  \w     30.00  93.00   0.50    0.13    --  100.88 -95.00-120.00  126
  7  \w     68.00  93.00   0.50    0.13    --  109.87 -95.00 -30.00   50
  8  \w     68.00  93.00   0.50    0.13    --  109.87 -95.00   0.00   50
  9  \w     59.00  92.00   0.50    0.13    --  109.87 -95.00  30.00   66
 10  \w     64.00  93.00   0.50    0.13    --  109.87 -95.00  60.00   58
 11  \w     58.00  85.00   0.50    0.13    --  109.87-131.00  60.00   54
 12  \w     38.00  92.00   0.50    0.13    --  109.87 -95.00 150.00  108
 13  \w     58.00  85.00   0.50    0.13    --   44.69-131.00  60.00   54
 14  \w     52.00  93.00   0.50    0.13    --  109.87 -95.00-180.00   82
 15  \w     26.00  55.00   0.50    0.13    --  100.88 -61.00 -60.00   58
 16  \w     25.00  50.00   0.50    0.13    --  100.88 -61.00-120.00   50
 17  \w     37.00  63.00   0.50    0.13    --  100.88 -77.00  60.00   52
 18  \w     42.00  68.00   0.50    0.13    --  109.87 -77.00  90.00   52
 19  \w    104.00 130.00   0.50    0.13    --  109.87  30.00  90.00   52
 20  \w    141.00 170.00   0.50    0.13    --  100.88  77.00 120.00   58
 21  \w    129.00 166.00   0.50    0.13    --  100.88  77.00   0.00   74
 22  \w    109.00 168.00   0.50    0.13    --  109.87  61.00-120.00  118
 23  \w    121.00 176.00   0.50    0.13    --  100.88  61.00 -60.00  110
 24  \w    130.00 159.00   0.50    0.13    --  109.87  30.00   0.00   58
 25  \w     94.00 119.00   0.50    0.13    --  109.87  30.00   0.00   50
 26  \w    138.00 169.00   0.50    0.13    --  109.87  30.00  90.00   62
 27  \w    116.00 160.00   0.50    0.13    --  100.88 131.00 131.00   88
 28  \w    123.00 175.00   0.50    0.13    --  100.88 125.00-120.00  104
 29  \w    -16.00  14.00   0.50    0.13    --   44.69 -38.00  90.00   60
 30  \w    -33.00  14.00   0.50    0.13    --   44.69 -38.00  60.00   94
 31  \w     -4.00  36.00   0.50    0.13    --  -43.56  38.00 -30.00   80
 32  \w    -12.00  35.00   0.50    0.13    --  -43.56  38.00 -90.00   94
 33  \w     -6.00  20.00   0.50    0.13    --  -43.56  38.00-120.00   52
 34  \w    -14.00  35.00   0.50    0.13    --  -43.56  38.00-150.00   98
 35  \w    -71.00 -25.00   0.50    0.13    --  -43.56 140.00 -54.00   92
 36  \w    -63.00 -37.00   0.50    0.13    --  -88.13 140.00 -54.00   52
 37  \w    -57.00 -18.00   0.50    0.13    --  -43.56 131.00 131.00   78
 38  \w    -76.00 -45.00   0.50    0.13    --  -88.13 131.00 131.00   62
 39  \w    -44.00 -12.00   0.50    0.13    --  -88.13  61.00  60.00   64
 40  \w    -43.00 -12.00   0.50    0.13    --  -88.13  61.00 -30.00   62
 41  \w    -43.00 -17.00   0.50    0.13    --  -88.13  61.00 -60.00   52
 42  \w   -123.00 -69.00   0.50    0.13    --  -43.56 -38.00-120.00  108
 43  \w   -151.00 -86.00   0.50    0.13    --  -88.13 -30.00   0.00  130
 44  \w   -118.00 -41.00   0.50    0.13    --  -88.13 -15.00  60.00  154
 45  \w   -157.00-104.00   0.50    0.13    --  -88.13 -77.00  90.00  106
 46  \w   -142.00-117.00   0.50    0.13    --  -88.13-131.00  60.00   50
 47  \w      4.00  30.00   0.50    0.13    --   44.81 -57.00 -90.00   52
 48  \w      0.00  25.00   0.50    0.13    --   18.00  73.00 -73.56   50
 49  \w     -4.00  21.00   0.50    0.13    --   18.00  74.00  88.83   50
 50  \w     -5.00  20.00   0.50    0.13    --   18.00  76.00  43.15   50
 51  \w      6.00  32.00   0.50    0.13    --   22.00  68.00 110.42   52
 52  \w    -56.00 -30.00   0.50    0.13    --  -42.00 -51.00 -75.74   52
 53  \w   -117.00 -91.00   0.50    0.13    --  -42.00 -50.00 -46.39   52
 54  \w    -56.00 -30.00   0.50    0.13    --  -42.00 -50.00 -46.39   52
 55  \w    -54.00 -29.00   0.50    0.13    --  -43.81 -50.00 -25.84   50
 56  \w    -56.00 -30.00   0.50    0.13    --  -43.81 -52.00  81.61   52
 57  \w     28.00  53.00   0.50    0.13    --   44.81  61.00-126.55   50
 58  \w     28.00  53.00   0.50    0.13    --   44.81  61.00 -29.65   50
 59  \w     28.00  53.00   0.50    0.13    --   44.81  60.00-148.89   50
 60  \w     28.00  53.00   0.50    0.13    --   44.81  61.00 124.35   50
 61  \w    -59.00 -32.00   0.50    0.13    --  -46.00 -47.00 126.60   54
 62  \w    -62.00 -36.00   0.50    0.13    --  -50.00 -52.00-135.33   52
 63  \w    -68.00 -42.00   0.50    0.13    --  -54.00 -50.00  24.77   52
 64  \w    -74.00 -41.00   0.50    0.13    --  -54.00 -51.00  79.34   66
 65  \w    -70.00 -44.00   0.50    0.13    --  -58.00 -49.00 -66.48   52
 66  \w    -69.00 -44.00   0.50    0.13    --  -58.00 -48.00 -45.39   50
 67  \w    -93.00 -48.00   0.50    0.13    --  -62.00 -51.00-145.81   90
 68  \w   -140.00-114.00   0.50    0.13    --  -62.00 -51.00-145.81   52
 69  \w    -77.00 -52.00   0.50    0.13    --  -66.00 -52.00 128.32   50
 70  \w    -79.00 -52.00   0.50    0.13    --  -66.00 -52.00 169.49   54
 71  \w    -77.00 -51.00   0.50    0.13    --  -66.00 -52.00 -65.84   52
 72  \w    -77.00 -51.00   0.50    0.13    --  -66.00 -52.00-105.49   52
 73  \w    -79.00 -53.00   0.50    0.13    --  -66.00 -52.00   1.35   52
 74  \w   -133.00-107.00   0.50    0.13    --  -66.00 -52.00-105.49   52
 75  \w    -80.00 -53.00   0.50    0.13    --  -66.00 -51.00  64.94   54
 76  \w   -149.00-124.00   0.50    0.13    --  -74.00 -51.00-167.39   50
 77  \w    -94.00 -60.00   0.50    0.13    --  -74.00 -50.00 -73.66   68
 78  \w    -87.00 -61.00   0.50    0.13    --  -74.00 -48.00  26.16   52
 79  \w    -88.00 -62.00   0.50    0.13    --  -74.00 -51.00-117.59   52
 80  \w    -86.00 -60.00   0.50    0.13    --  -74.00 -52.00  96.16   52
 81  \w   -106.00 -60.00   0.50    0.13    --  -74.00 -51.00-167.39   92
 82  \w    -91.00 -65.00   0.50    0.13    --  -78.00 -45.00 147.61   52
 83  \w    -95.00 -70.00   0.50    0.13    --  -82.00 -50.00-153.04   50
 84  \w    -95.00 -69.00   0.50    0.13    --  -82.00 -51.00  62.07   52
 85  \w    -98.00 -72.00   0.50    0.13    --  -86.00 -48.00 119.50   52
 86  \w    -99.00 -73.00   0.50    0.13    --  -86.00 -52.00-101.92   52
 87  \w   -102.00 -76.00   0.50    0.13    --  -90.00 -49.00  -0.53   52
 88  \w   -103.00 -76.00   0.50    0.13    --  -90.00 -51.00  25.61   54
 89  \w   -102.00 -76.00   0.50    0.13    --  -90.00 -49.00  -9.74   52
 90  \w   -158.00-132.00   0.50    0.13    --  -90.00 -49.00  -9.74   52
 91  \w   -111.00 -82.00   0.50    0.13    --  -94.50 -48.00-122.74   58
 92  \w   -171.00-126.00   0.50    0.13    --  -94.50 -48.00-122.74   90
 93  \w   -138.00 -84.00   0.50    0.13    --  -94.50 -55.00 -72.60  108
 94  \w   -171.00-141.00   0.50    0.13    --  -94.50 -55.00 -72.60   60
 95  \w   -123.00 -85.00   0.50    0.13    --  -94.50 -58.00-178.19   76
 96  \w   -107.00 -81.00   0.50    0.13    --  -94.50 -46.00 -33.95   52
 97  \w   -166.00-128.00   0.50    0.13    --  -94.50 -46.00 -33.95   76
 98  \w   -110.00 -84.00   0.50    0.13    --  -94.50 -57.00  64.35   52
 99  \w   -109.00 -83.00   0.50    0.13    --  -94.50 -56.00 -47.99   52
100  \w   -109.00 -84.00   0.50    0.13    --  -94.50 -59.00 -27.12   50
101  \w   -117.00 -80.00   0.50    0.13    --  -94.50 -52.00 152.01   74
102  \w   -113.00 -84.00   0.50    0.13    --  -94.50 -59.00  97.48   58
103  \w   -150.00-123.00   0.50    0.13    --  -94.50 -52.00 152.01   54
104  \w   -110.00 -85.00   0.50    0.13    --  -94.50 -57.00-160.76   50
105  \w   -103.00 -78.00   0.50    0.13    --  -94.50 -36.00-174.79   50
106  \w   -158.00-131.00   0.50    0.13    --  -94.50 -36.00-174.79   54
107  \w   -110.00 -84.00   0.50    0.13    --  -94.50 -59.00 129.36   52
108  \w   -110.00 -85.00   0.50    0.13    --  -94.50 -55.00 110.24   50
109  \w    -77.00 -52.00   0.50    0.13    --  -43.81 140.00 -54.00   50
;
_diffrn_measurement_device 'four-circle diffractometer'
_diffrn_measurement_device_type 'XtaLAB Synergy, Dualflex, HyPix-Arc 100'
_diffrn_measurement_method '\w scans'
_diffrn_orient_matrix_type 'CrysAlisPro convention (1999,Acta A55,543-557)'
_diffrn_orient_matrix_UB_11 0.0718643000
_diffrn_orient_matrix_UB_12 0.1711308000
_diffrn_orient_matrix_UB_13 -0.0112071000
_diffrn_orient_matrix_UB_21 -0.0060944000
_diffrn_orient_matrix_UB_22 -0.0253110000
_diffrn_orient_matrix_UB_23 0.1047764000
_diffrn_orient_matrix_UB_31 0.2230138000
_diffrn_orient_matrix_UB_32 -0.1489353000
_diffrn_orient_matrix_UB_33 -0.0035986000
_diffrn_radiation_monochromator mirror
_diffrn_radiation_probe x-ray
_diffrn_radiation_type 'Cu K\a'
_diffrn_radiation_wavelength 1.54184
_diffrn_reflns_av_R_equivalents 0.0267
_diffrn_reflns_av_unetI/netI 0.0189
_diffrn_reflns_Laue_measured_fraction_full 0.993
_diffrn_reflns_Laue_measured_fraction_max 0.939
_diffrn_reflns_limit_h_max 9
_diffrn_reflns_limit_h_min -8
_diffrn_reflns_limit_k_max 9
_diffrn_reflns_limit_k_min -9
_diffrn_reflns_limit_l_max 18
_diffrn_reflns_limit_l_min -18
_diffrn_reflns_number 14600
_diffrn_reflns_point_group_measured_fraction_full 0.993
_diffrn_reflns_point_group_measured_fraction_max 0.939
_diffrn_reflns_theta_full 67.684
_diffrn_reflns_theta_max 76.404
_diffrn_reflns_theta_min 3.024
_diffrn_source 'micro-focus sealed X-ray tube'
_diffrn_source_target Cu
_diffrn_source_type 'PhotonJet (Cu) X-ray Source'
_exptl_absorpt_coefficient_mu 0.950
_exptl_absorpt_correction_T_max 1.00000
_exptl_absorpt_correction_T_min 0.79617
_exptl_absorpt_correction_type multi-scan
_exptl_absorpt_process_details
;
CrysAlisPro 1.171.42.90a (Rigaku Oxford Diffraction, 2023)
Empirical absorption correction using spherical harmonics,
implemented in SCALE3 ABSPACK scaling algorithm.
;
_exptl_crystal_colour 'clear light colourless'
_exptl_crystal_colour_lustre clear
_exptl_crystal_colour_modifier light
_exptl_crystal_colour_primary colourless
_exptl_crystal_density_diffrn 1.414
_exptl_crystal_description block
_exptl_crystal_F_000 324
_exptl_crystal_preparation
;
Crystallised from a saturated solution of nicotinamide 
and 2,4-dihydroxybenzoic acid (1:1) in MeOH.
;
_exptl_crystal_recrystallization_method 'High-throughput screening via the ENaCt protocol using SPT Labtech mosquito.'
_exptl_crystal_size_max 0.21
_exptl_crystal_size_mid 0.12
_exptl_crystal_size_min 0.023
_refine_diff_density_max 0.334
_refine_diff_density_min -0.275
_refine_diff_density_rms 0.047
_refine_ls_extinction_method none
_refine_ls_goodness_of_fit_ref 1.045
_refine_ls_hydrogen_treatment mixed
_refine_ls_matrix_type full
_refine_ls_number_parameters 218
_refine_ls_number_reflns 2852
_refine_ls_number_restraints 141
_refine_ls_restrained_S_all 1.019
_refine_ls_R_factor_all 0.0429
_refine_ls_R_factor_gt 0.0393
_refine_ls_shift/su_max 0.000
_refine_ls_shift/su_mean 0.000
_refine_ls_structure_factor_coef Fsqd
_refine_ls_weighting_details 'w=1/[\s^2^(Fo^2^)+(0.0605P)^2^+0.2974P] where P=(Fo^2^+2Fc^2^)/3'
_refine_ls_weighting_scheme calc
_refine_ls_wR_factor_gt 0.1112
_refine_ls_wR_factor_ref 0.1139
_reflns_Friedel_coverage 0.000
_reflns_number_gt 2551
_reflns_number_total 2852
_reflns_threshold_expression 'I > 2\s(I)'
_cod_data_source_file d4sc07556k2.cif
_cod_data_source_block nicotinamide_24-dihydroxybenzoic_acid_meoh
_cod_depositor_comments 'Adding full bibliography for 1574434--1574463.cif.'
_cod_database_code 1574450
_shelx_shelxl_version_number 2018/3
_chemical_oxdiff_formula 'C H N O'
_shelx_space_group_comment
;
The symmetry employed for this shelxl refinement is uniquely defined
by the following loop, which should always be used as a source of
symmetry information in preference to the above space-group names.
They are only intended as comments.
;
_shelx_estimated_absorpt_t_max 0.978
_shelx_estimated_absorpt_t_min 0.825
_olex2_refinement_description
;
1. Fixed Uiso
 At 1.2 times of:
  All C(H) groups, All N(H,H) groups, All O(H) groups
 At 1.5 times of:
  All C(H,H,H) groups
2. Rigid body (RIGU) restrains
 All non-hydrogen atoms
 with sigma for 1-2 distances of 0.004 and sigma for 1-3 distances of 0.004
3.a Aromatic/amide H refined with riding coordinates:
 C2A(H2A), C6B(H6B), C5A(H5A), C3A(H3A), C3B(H3B), C5B(H5B), C4A(H4A)
3.b Idealised Me refined as rotating group:
 C1S(H1SA,H1SB,H1SC)
;
_olex2_exptl_crystal_mounting_method
;
Crystal mounted using inert oil from the encapsulation 
crystallisation technique onto a MiTeGen Kapton 
micromount.
;
_olex2_submission_original_sample_id 'nicotinamide_2,4-dihydroxybenzoic acid_MeOH'
_olex2_submission_special_instructions 'No special instructions were received'
_oxdiff_exptl_absorpt_empirical_details
;
Empirical correction (ABSPACK) includes:
- Absorption correction using spherical harmonics
- Frame scaling
;
_oxdiff_exptl_absorpt_empirical_full_max 1.291
_oxdiff_exptl_absorpt_empirical_full_min 0.762

loop_
_space_group_symop_operation_xyz
'x, y, z'
'-x, -y, -z'

loop_
_atom_site_label
_atom_site_type_symbol
_atom_site_fract_x
_atom_site_fract_y
_atom_site_fract_z
_atom_site_U_iso_or_equiv
_atom_site_adp_type
_atom_site_occupancy
_atom_site_site_symmetry_order
_atom_site_calc_flag
_atom_site_refinement_flags_posn
_atom_site_refinement_flags_adp
_atom_site_refinement_flags_occupancy
_atom_site_disorder_assembly
_atom_site_disorder_group
O3B O 0.16920(16) 0.62203(14) 0.42756(7) 0.0278(2) Uani 1 1 d . . . . .
O1B O 0.10667(16) 0.60217(14) 0.26623(7) 0.0281(2) Uani 1 1 d . . . . .
H1B H 0.109(3) 0.645(3) 0.3149(13) 0.034 Uiso 1 1 d . U . . .
O4B O 0.30557(16) 0.34246(15) 0.52616(7) 0.0277(2) Uani 1 1 d . . . . .
H4B H 0.289(3) 0.428(3) 0.5626(12) 0.033 Uiso 1 1 d . U . . .
O2B O 0.28174(17) -0.04116(15) 0.19864(7) 0.0320(3) Uani 1 1 d . . . . .
H2B H 0.229(3) 0.024(3) 0.1472(14) 0.038 Uiso 1 1 d . U . . .
O1A O 0.31130(17) 0.69381(16) 0.93080(7) 0.0355(3) Uani 1 1 d . . . . .
N2A N 0.28990(17) 0.58024(17) 0.63622(8) 0.0235(3) Uani 1 1 d . . . . .
N1A N 0.5509(2) 0.41295(18) 0.88890(9) 0.0279(3) Uani 1 1 d . . . . .
H1AA H 0.589(3) 0.374(3) 0.9450(13) 0.033 Uiso 1 1 d . U . . .
H1AB H 0.619(3) 0.351(3) 0.8453(13) 0.033 Uiso 1 1 d . U . . .
O1S O 0.1012(2) 0.1192(2) 0.04785(8) 0.0486(4) Uani 1 1 d . . . . .
H1S H -0.025(4) 0.167(3) 0.0566(15) 0.058 Uiso 1 1 d . U . . .
C7B C 0.2354(2) 0.4394(2) 0.44678(9) 0.0220(3) Uani 1 1 d . . . . .
C2B C 0.1791(2) 0.40256(19) 0.29393(9) 0.0216(3) Uani 1 1 d . . . . .
C1B C 0.24281(19) 0.31517(19) 0.38225(9) 0.0207(3) Uani 1 1 d . . . . .
C2A C 0.3495(2) 0.5219(2) 0.72114(9) 0.0231(3) Uani 1 1 d . . . . .
H2A H 0.404823 0.384049 0.744641 0.028 Uiso 1 1 calc R U . . .
C4B C 0.2657(2) 0.0808(2) 0.25657(10) 0.0238(3) Uani 1 1 d . . . . .
C6B C 0.3153(2) 0.1085(2) 0.40530(9) 0.0231(3) Uani 1 1 d . . . . .
H6B H 0.357647 0.047416 0.464794 0.028 Uiso 1 1 calc R U . . .
C5A C 0.2518(2) 0.8565(2) 0.74206(9) 0.0246(3) Uani 1 1 d . . . . .
H5A H 0.236732 0.950893 0.778511 0.029 Uiso 1 1 calc R U . . .
C6A C 0.3999(2) 0.5867(2) 0.87130(9) 0.0248(3) Uani 1 1 d . . . . .
C1A C 0.3339(2) 0.6546(2) 0.77633(9) 0.0228(3) Uani 1 1 d . . . . .
C3A C 0.2136(2) 0.7752(2) 0.60374(9) 0.0243(3) Uani 1 1 d . . . . .
H3A H 0.172068 0.817689 0.543420 0.029 Uiso 1 1 calc R U . . .
C3B C 0.1922(2) 0.2856(2) 0.23128(9) 0.0230(3) Uani 1 1 d . . . . .
H3B H 0.151028 0.345417 0.171511 0.028 Uiso 1 1 calc R U . . .
C5B C 0.3271(2) -0.0084(2) 0.34444(10) 0.0252(3) Uani 1 1 d . . . . .
H5B H 0.376365 -0.148409 0.361769 0.030 Uiso 1 1 calc R U . . .
C4A C 0.1924(2) 0.9175(2) 0.65398(10) 0.0257(3) Uani 1 1 d . . . . .
H4A H 0.138268 1.054305 0.628464 0.031 Uiso 1 1 calc R U . . .
C1S C 0.1681(4) 0.1966(3) -0.04007(15) 0.0582(5) Uani 1 1 d . . . . .
H1SA H 0.087662 0.193893 -0.085550 0.087 Uiso 1 1 calc R U . . .
H1SB H 0.312058 0.116099 -0.054357 0.087 Uiso 1 1 calc R U . . .
H1SC H 0.151089 0.333490 -0.041311 0.087 Uiso 1 1 calc R U . . .

loop_
_atom_site_aniso_label
_atom_site_aniso_U_11
_atom_site_aniso_U_22
_atom_site_aniso_U_33
_atom_site_aniso_U_23
_atom_site_aniso_U_13
_atom_site_aniso_U_12
O3B 0.0326(6) 0.0210(5) 0.0278(5) -0.0059(4) -0.0074(4) -0.0056(4)
O1B 0.0373(6) 0.0179(5) 0.0251(5) -0.0031(4) -0.0083(4) -0.0050(4)
O4B 0.0342(6) 0.0244(5) 0.0244(5) -0.0042(4) -0.0106(4) -0.0083(4)
O2B 0.0408(6) 0.0228(5) 0.0330(6) -0.0091(4) -0.0135(5) -0.0067(5)
O1A 0.0353(6) 0.0360(6) 0.0250(5) -0.0118(4) -0.0093(4) 0.0024(5)
N2A 0.0229(6) 0.0249(6) 0.0229(6) -0.0054(4) -0.0038(4) -0.0081(5)
N1A 0.0302(7) 0.0277(6) 0.0201(6) -0.0055(5) -0.0068(5) -0.0032(5)
O1S 0.0322(7) 0.0733(9) 0.0329(6) -0.0094(6) -0.0077(5) -0.0111(6)
C7B 0.0180(7) 0.0234(6) 0.0233(6) -0.0035(5) -0.0028(5) -0.0065(5)
C2B 0.0185(6) 0.0188(6) 0.0249(7) -0.0024(5) -0.0028(5) -0.0050(5)
C1B 0.0172(6) 0.0218(6) 0.0227(7) -0.0043(5) -0.0030(5) -0.0063(5)
C2A 0.0218(7) 0.0222(6) 0.0236(7) -0.0038(5) -0.0044(5) -0.0060(5)
C4B 0.0214(7) 0.0227(6) 0.0284(7) -0.0076(5) -0.0049(5) -0.0070(5)
C6B 0.0215(7) 0.0226(6) 0.0240(6) -0.0008(5) -0.0070(5) -0.0071(5)
C5A 0.0229(7) 0.0247(7) 0.0258(7) -0.0087(5) -0.0018(5) -0.0068(6)
C6A 0.0244(7) 0.0272(7) 0.0225(7) -0.0059(5) -0.0039(5) -0.0081(6)
C1A 0.0185(7) 0.0258(7) 0.0224(7) -0.0053(5) -0.0026(5) -0.0061(5)
C3A 0.0221(7) 0.0280(7) 0.0207(6) -0.0025(5) -0.0041(5) -0.0075(6)
C3B 0.0219(7) 0.0231(7) 0.0226(6) -0.0036(5) -0.0057(5) -0.0060(5)
C5B 0.0246(7) 0.0181(6) 0.0316(7) -0.0023(5) -0.0081(6) -0.0056(5)
C4A 0.0234(7) 0.0219(6) 0.0269(7) -0.0030(5) -0.0035(5) -0.0040(6)
C1S 0.0604(13) 0.0578(12) 0.0547(12) -0.0054(9) 0.0044(10) -0.0270(11)

loop_
_atom_type_symbol
_atom_type_description
_atom_type_scat_dispersion_real
_atom_type_scat_dispersion_imag
_atom_type_scat_source
C C 0.0181 0.0091 'International Tables Vol C Tables 4.2.6.8 and 6.1.1.4'
H H 0.0000 0.0000 'International Tables Vol C Tables 4.2.6.8 and 6.1.1.4'
N N 0.0311 0.0180 'International Tables Vol C Tables 4.2.6.8 and 6.1.1.4'
O O 0.0492 0.0322 'International Tables Vol C Tables 4.2.6.8 and 6.1.1.4'

loop_
_citation_id
_citation_doi
_citation_year
1 10.26434/chemrxiv-2024-40s32 2024

loop_
_geom_angle_atom_site_label_1
_geom_angle_atom_site_label_2
_geom_angle_atom_site_label_3
_geom_angle
_geom_angle_site_symmetry_1
_geom_angle_site_symmetry_3
_geom_angle_publ_flag
C2B O1B H1B 102.6(12) . . ?
C7B O4B H4B 109.9(11) . . ?
C4B O2B H2B 112.7(13) . . ?
C2A N2A C3A 117.93(12) . . ?
H1AA N1A H1AB 121.8(17) . . ?
C6A N1A H1AA 117.5(12) . . ?
C6A N1A H1AB 120.0(12) . . ?
C1S O1S H1S 111.2(16) . . ?
O3B C7B O4B 122.41(12) . . ?
O3B C7B C1B 122.24(12) . . ?
O4B C7B C1B 115.35(12) . . ?
O1B C2B C1B 121.67(12) . . ?
O1B C2B C3B 117.70(12) . . ?
C3B C2B C1B 120.63(12) . . ?
C2B C1B C7B 120.25(12) . . ?
C6B C1B C7B 121.72(12) . . ?
C6B C1B C2B 118.03(12) . . ?
N2A C2A H2A 118.6 . . ?
N2A C2A C1A 122.77(12) . . ?
C1A C2A H2A 118.6 . . ?
O2B C4B C3B 122.44(12) . . ?
O2B C4B C5B 117.09(12) . . ?
C3B C4B C5B 120.47(12) . . ?
C1B C6B H6B 119.0 . . ?
C5B C6B C1B 121.91(12) . . ?
C5B C6B H6B 119.0 . . ?
C1A C5A H5A 120.6 . . ?
C4A C5A H5A 120.6 . . ?
C4A C5A C1A 118.88(13) . . ?
O1A C6A N1A 122.34(13) . . ?
O1A C6A C1A 119.63(12) . . ?
N1A C6A C1A 118.03(12) . . ?
C2A C1A C5A 118.58(12) . . ?
C2A C1A C6A 122.02(12) . . ?
C5A C1A C6A 119.39(12) . . ?
N2A C3A H3A 118.4 . . ?
N2A C3A C4A 123.12(12) . . ?
C4A C3A H3A 118.4 . . ?
C2B C3B H3B 120.2 . . ?
C4B C3B C2B 119.67(12) . . ?
C4B C3B H3B 120.2 . . ?
C4B C5B H5B 120.4 . . ?
C6B C5B C4B 119.28(12) . . ?
C6B C5B H5B 120.4 . . ?
C5A C4A C3A 118.71(13) . . ?
C5A C4A H4A 120.6 . . ?
C3A C4A H4A 120.6 . . ?
O1S C1S H1SA 109.5 . . ?
O1S C1S H1SB 109.5 . . ?
O1S C1S H1SC 109.5 . . ?
H1SA C1S H1SB 109.5 . . ?
H1SA C1S H1SC 109.5 . . ?
H1SB C1S H1SC 109.5 . . ?

loop_
_geom_bond_atom_site_label_1
_geom_bond_atom_site_label_2
_geom_bond_distance
_geom_bond_site_symmetry_2
_geom_bond_publ_flag
O3B C7B 1.2356(16) . ?
O1B H1B 0.87(2) . ?
O1B C2B 1.3595(16) . ?
O4B H4B 0.90(2) . ?
O4B C7B 1.3169(16) . ?
O2B H2B 0.87(2) . ?
O2B C4B 1.3571(17) . ?
O1A C6A 1.2477(17) . ?
N2A C2A 1.3405(17) . ?
N2A C3A 1.3410(18) . ?
N1A H1AA 0.882(19) . ?
N1A H1AB 0.853(19) . ?
N1A C6A 1.3196(19) . ?
O1S H1S 0.83(3) . ?
O1S C1S 1.412(2) . ?
C7B C1B 1.4683(18) . ?
C2B C1B 1.4089(18) . ?
C2B C3B 1.3913(19) . ?
C1B C6B 1.3996(18) . ?
C2A H2A 0.9500 . ?
C2A C1A 1.3915(19) . ?
C4B C3B 1.3897(18) . ?
C4B C5B 1.3997(19) . ?
C6B H6B 0.9500 . ?
C6B C5B 1.373(2) . ?
C5A H5A 0.9500 . ?
C5A C1A 1.3916(19) . ?
C5A C4A 1.3841(19) . ?
C6A C1A 1.4974(18) . ?
C3A H3A 0.9500 . ?
C3A C4A 1.386(2) . ?
C3B H3B 0.9500 . ?
C5B H5B 0.9500 . ?
C4A H4A 0.9500 . ?
C1S H1SA 0.9800 . ?
C1S H1SB 0.9800 . ?
C1S H1SC 0.9800 . ?

loop_
_geom_torsion_atom_site_label_1
_geom_torsion_atom_site_label_2
_geom_torsion_atom_site_label_3
_geom_torsion_atom_site_label_4
_geom_torsion
_geom_torsion_site_symmetry_1
_geom_torsion_site_symmetry_2
_geom_torsion_site_symmetry_3
_geom_torsion_site_symmetry_4
_geom_torsion_publ_flag
O3B C7B C1B C2B 2.0(2) . . . . ?
O3B C7B C1B C6B -179.05(13) . . . . ?
O1B C2B C1B C7B -1.0(2) . . . . ?
O1B C2B C1B C6B 179.97(12) . . . . ?
O1B C2B C3B C4B 179.87(12) . . . . ?
O4B C7B C1B C2B -177.51(12) . . . . ?
O4B C7B C1B C6B 1.48(19) . . . . ?
O2B C4B C3B C2B 179.87(12) . . . . ?
O2B C4B C5B C6B 179.49(13) . . . . ?
O1A C6A C1A C2A -149.12(14) . . . . ?
O1A C6A C1A C5A 30.1(2) . . . . ?
N2A C2A C1A C5A 0.4(2) . . . . ?
N2A C2A C1A C6A 179.55(12) . . . . ?
N2A C3A C4A C5A -0.3(2) . . . . ?
N1A C6A C1A C2A 30.5(2) . . . . ?
N1A C6A C1A C5A -150.35(14) . . . . ?
C7B C1B C6B C5B -178.41(13) . . . . ?
C2B C1B C6B C5B 0.6(2) . . . . ?
C1B C2B C3B C4B 1.0(2) . . . . ?
C1B C6B C5B C4B 0.3(2) . . . . ?
C2A N2A C3A C4A -0.5(2) . . . . ?
C1A C5A C4A C3A 1.2(2) . . . . ?
C3A N2A C2A C1A 0.5(2) . . . . ?
C3B C2B C1B C7B 177.78(12) . . . . ?
C3B C2B C1B C6B -1.2(2) . . . . ?
C3B C4B C5B C6B -0.5(2) . . . . ?
C5B C4B C3B C2B -0.2(2) . . . . ?
C4A C5A C1A C2A -1.2(2) . . . . ?
C4A C5A C1A C6A 179.60(12) . . . . ?
